data_7717227
loop_
_publ_author_name
'Burlakova, Maria'
'Blinnikova, Daria'
'Volkonovskiy, Gleb'
'Chai, Haoyang'
'Grebenyuk, Dimitry'
'Tsymbarenko, Dmitry'

_publ_section_title
;
 The first example of polymeric lanthanide
 <i>tetrakis</i>-trifluoroacetates in chemical solution deposition of
 up-converting NaGdF<sub>4</sub>:Yb,Er,Nd thin films.
;
_journal_issue 45
_journal_name_full 'Dalton transactions (Cambridge, England : 2003)'
_journal_page_first 18183
_journal_page_last 18192
_journal_paper_doi 10.1039/d4dt01114g
_journal_volume 53
_journal_year 2024
_chemical_formula_moiety 'C12 H26 F6 N6 O4 Yb, C2 F3 O2'
_chemical_formula_sum 'C14 H26 F9 N6 O6 Yb'
_chemical_formula_weight 718.45
_space_group_crystal_system monoclinic
_space_group_IT_number 14
_space_group_name_Hall '-P 2ybc'
_space_group_name_H-M_alt 'P 1 21/c 1'
_atom_sites_solution_hydrogens geom
_audit_creation_method SHELXL-2018/3
_audit_update_record
;
2024-10-05 deposited with the CCDC.	2024-10-10 downloaded from the CCDC.
;
_cell_angle_alpha 90
_cell_angle_beta 90.018(2)
_cell_angle_gamma 90
_cell_formula_units_Z 4
_cell_length_a 9.5390(7)
_cell_length_b 28.4276(19)
_cell_length_c 8.5495(6)
_cell_measurement_reflns_used 9950
_cell_measurement_temperature 100(2)
_cell_measurement_theta_max 29.57
_cell_measurement_theta_min 2.25
_cell_volume 2318.4(3)
_computing_cell_refinement 'SAINT (Bruker, 2014)'
_computing_data_collection 'APEX4 (Bruker, 2014)'
_computing_data_reduction 'SAINT (Bruker, 2014)'
_computing_molecular_graphics 'SHELXTL-2013/1 (Sheldrick, 2013)'
_computing_publication_material 'SHELXTL-2013/1 (Sheldrick, 2013)'
_computing_structure_refinement 'SHELXL-2018/3 (Sheldrick, 2018)'
_computing_structure_solution 'SHELXTL-2013/1 (Sheldrick, 2013)'
_diffrn_ambient_temperature 100(2)
_diffrn_measured_fraction_theta_full 0.997
_diffrn_measured_fraction_theta_max 0.997
_diffrn_measurement_device_type 'Bruker D8 Quest with Photon III detector'
_diffrn_measurement_method '\w scans'
_diffrn_radiation_type MoK\a
_diffrn_radiation_wavelength 0.71073
_diffrn_reflns_av_R_equivalents 0.0566
_diffrn_reflns_av_unetI/netI 0.0536
_diffrn_reflns_Laue_measured_fraction_full 0.997
_diffrn_reflns_Laue_measured_fraction_max 0.997
_diffrn_reflns_limit_h_max 12
_diffrn_reflns_limit_h_min -12
_diffrn_reflns_limit_k_max 36
_diffrn_reflns_limit_k_min -36
_diffrn_reflns_limit_l_max 10
_diffrn_reflns_limit_l_min -10
_diffrn_reflns_number 19266
_diffrn_reflns_point_group_measured_fraction_full 0.997
_diffrn_reflns_point_group_measured_fraction_max 0.997
_diffrn_reflns_theta_full 26.999
_diffrn_reflns_theta_max 26.999
_diffrn_reflns_theta_min 2.135
_diffrn_source 'Micro-focus sealed X-ray tube'
_exptl_absorpt_coefficient_mu 4.150
_exptl_absorpt_correction_T_max 0.7459
_exptl_absorpt_correction_T_min 0.6443
_exptl_absorpt_correction_type multi-scan
_exptl_absorpt_process_details
;
 SADABS 2016/2: Krause, L., Herbst-Irmer, R., Sheldrick G.M. & Stalke D.,
 J. Appl. Cryst. 48 (2015) 3-10
;
_exptl_crystal_colour colorless
_exptl_crystal_density_diffrn 2.058
_exptl_crystal_description block
_exptl_crystal_F_000 1404
_exptl_crystal_size_max 0.116
_exptl_crystal_size_mid 0.083
_exptl_crystal_size_min 0.059
_refine_diff_density_max 4.014
_refine_diff_density_min -3.797
_refine_diff_density_rms 0.252
_refine_ls_extinction_method none
_refine_ls_goodness_of_fit_ref 1.272
_refine_ls_hydrogen_treatment constr
_refine_ls_matrix_type full
_refine_ls_number_parameters 326
_refine_ls_number_reflns 5041
_refine_ls_number_restraints 54
_refine_ls_restrained_S_all 1.272
_refine_ls_R_factor_all 0.0612
_refine_ls_R_factor_gt 0.0570
_refine_ls_shift/su_max 0.000
_refine_ls_shift/su_mean 0.000
_refine_ls_structure_factor_coef Fsqd
_refine_ls_weighting_details 'w=1/[\s^2^(Fo^2^)+35.0000P] where P=(Fo^2^+2Fc^2^)/3'
_refine_ls_weighting_scheme calc
_refine_ls_wR_factor_gt 0.1163
_refine_ls_wR_factor_ref 0.1176
_reflns_Friedel_coverage 0.000
_reflns_number_gt 4746
_reflns_number_total 5041
_reflns_threshold_expression 'I > 2\s(I)'
_cod_data_source_file d4dt01114g2.cif
_cod_data_source_block Ybtfa3deta2
_cod_depositor_comments 'Adding full bibliography for 7717225--7717231.cif.'
_cod_original_sg_symbol_H-M 'P 21/c'
_cod_database_code 7717227
_shelx_shelxl_version_number 2018/3
_shelx_space_group_comment
;
The symmetry employed for this shelxl refinement is uniquely defined
by the following loop, which should always be used as a source of
symmetry information in preference to the above space-group names.
They are only intended as comments.
;
_shelx_estimated_absorpt_t_min 0.645
_shelx_estimated_absorpt_t_max 0.792

loop_
_space_group_symop_operation_xyz
'x, y, z'
'-x, y+1/2, -z+1/2'
'-x, -y, -z'
'x, -y-1/2, z-1/2'

loop_
_atom_site_label
_atom_site_type_symbol
_atom_site_fract_x
_atom_site_fract_y
_atom_site_fract_z
_atom_site_U_iso_or_equiv
_atom_site_adp_type
_atom_site_occupancy
_atom_site_site_symmetry_order
_atom_site_calc_flag
_atom_site_refinement_flags_posn
_atom_site_refinement_flags_adp
_atom_site_refinement_flags_occupancy
_atom_site_disorder_assembly
_atom_site_disorder_group
Yb1 Yb 0.45998(6) 0.13533(2) 0.18248(6) 0.00956(10) Uani 1 1 d . . . . .
O1 O 0.2918(9) 0.1487(3) 0.0070(9) 0.0174(17) Uani 1 1 d . . . . .
O2 O 0.3410(9) 0.1828(3) -0.2246(9) 0.0237(19) Uani 1 1 d . . . . .
O3 O 0.6211(8) 0.1925(2) 0.1466(8) 0.0136(16) Uani 1 1 d . . . . .
O4 O 0.5499(10) 0.2583(3) 0.0278(9) 0.0212(17) Uani 1 1 d . . . . .
O5 O 0.3415(9) 0.0777(3) 0.6537(10) 0.024(2) Uani 1 1 d . . . . .
O6 O 0.3545(9) 0.0152(3) 0.8125(11) 0.0253(17) Uani 1 1 d . . . . .
N1 N 0.3488(10) 0.2075(3) 0.2791(10) 0.0136(19) Uani 1 1 d . . . . .
H1A H 0.414735 0.225010 0.329615 0.016 Uiso 1 1 calc R U . . .
H1B H 0.318600 0.224580 0.195533 0.016 Uiso 1 1 calc R U . . .
N2 N 0.2399(8) 0.1163(3) 0.3238(12) 0.0112(16) Uani 1 1 d . . . . .
H2A H 0.266082 0.107371 0.433149 0.013 Uiso 1 1 calc R U . . .
N3 N 0.3956(9) 0.0502(3) 0.1502(10) 0.0118(18) Uani 1 1 d . . . . .
H3A H 0.376778 0.044603 0.047460 0.014 Uiso 1 1 calc R U . . .
H3B H 0.470621 0.032161 0.177324 0.014 Uiso 1 1 calc R U . . .
N4 N 0.5679(9) 0.1156(3) -0.0753(10) 0.0109(18) Uani 1 1 d . U . . .
H4A H 0.502423 0.101082 -0.135658 0.013 Uiso 1 1 calc R U . . .
H4B H 0.592312 0.142875 -0.124069 0.013 Uiso 1 1 calc R U . . .
N5 N 0.6920(9) 0.0955(3) 0.2177(9) 0.0099(17) Uani 1 1 d . U . . .
H5A H 0.673089 0.061325 0.236396 0.012 Uiso 1 1 calc R U . . .
N6 N 0.5364(10) 0.1381(3) 0.4586(8) 0.0058(13) Uani 1 1 d . U . . .
H6A H 0.549926 0.168701 0.485772 0.007 Uiso 1 1 calc R U . . .
H6B H 0.465820 0.126685 0.519357 0.007 Uiso 1 1 calc R U . . .
C1 C 0.2605(12) 0.1651(4) -0.1280(13) 0.015(2) Uani 1 1 d . . . . .
C2 C 0.1021(13) 0.1646(4) -0.1586(14) 0.022(3) Uani 1 1 d . . . . .
C3 C 0.6308(12) 0.2342(4) 0.1042(12) 0.012(2) Uani 1 1 d . U . . .
C4 C 0.7710(11) 0.2600(4) 0.1502(10) 0.012(2) Uani 1 1 d . . . . .
C5 C 0.2975(13) 0.0420(4) 0.7207(11) 0.015(2) Uani 1 1 d . . . . .
C6 C 0.1418(12) 0.0293(3) 0.6855(17) 0.021(2) Uani 1 1 d . . . . .
C7 C 0.2292(12) 0.2002(4) 0.3861(13) 0.016(2) Uani 1 1 d . . . . .
H7A H 0.168213 0.228368 0.385830 0.019 Uiso 1 1 calc R U . . .
H7B H 0.264003 0.195291 0.493984 0.019 Uiso 1 1 calc R U . . .
C8 C 0.1462(11) 0.1576(3) 0.3336(14) 0.014(2) Uani 1 1 d . . . . .
H8A H 0.069702 0.151259 0.408971 0.017 Uiso 1 1 calc R U . . .
H8B H 0.103599 0.163759 0.229974 0.017 Uiso 1 1 calc R U . . .
C9 C 0.1720(12) 0.0752(4) 0.2519(14) 0.016(2) Uani 1 1 d . U . . .
H9A H 0.139277 0.083286 0.145350 0.019 Uiso 1 1 calc R U . . .
H9B H 0.089524 0.065733 0.314824 0.019 Uiso 1 1 calc R U . . .
C10 C 0.2741(11) 0.0355(4) 0.2439(13) 0.014(2) Uani 1 1 d . . . . .
H10A H 0.304922 0.026812 0.350616 0.017 Uiso 1 1 calc R U . . .
H10B H 0.229194 0.007706 0.195476 0.017 Uiso 1 1 calc R U . . .
C11 C 0.6914(12) 0.0855(4) -0.0655(12) 0.014(2) Uani 1 1 d . . . . .
H11A H 0.748073 0.088865 -0.161875 0.017 Uiso 1 1 calc R U . . .
H11B H 0.661969 0.052207 -0.056544 0.017 Uiso 1 1 calc R U . . .
C12 C 0.7783(12) 0.0990(4) 0.0748(12) 0.015(2) Uani 1 1 d . . . . .
H12A H 0.860309 0.077793 0.083401 0.018 Uiso 1 1 calc R U . . .
H12B H 0.813117 0.131592 0.062582 0.018 Uiso 1 1 calc R U . . .
C13 C 0.7641(11) 0.1141(4) 0.3596(11) 0.010(2) Uani 1 1 d . U . . .
H13A H 0.791952 0.147258 0.342005 0.011 Uiso 1 1 calc R U . . .
H13B H 0.849771 0.095552 0.380712 0.011 Uiso 1 1 calc R U . . .
C14 C 0.6676(11) 0.1112(4) 0.4957(12) 0.011(2) Uani 1 1 d . U . . .
H14A H 0.713208 0.124662 0.589541 0.013 Uiso 1 1 calc R U . . .
H14B H 0.644363 0.077901 0.517608 0.013 Uiso 1 1 calc R U . . .
F1 F 0.0689(8) 0.1768(3) -0.3045(10) 0.041(2) Uani 1 1 d . U . . .
F2 F 0.0486(10) 0.1219(2) -0.1335(8) 0.0337(17) Uani 1 1 d . . . . .
F3 F 0.0368(10) 0.1948(3) -0.0628(9) 0.0344(18) Uani 1 1 d . . . . .
F4 F 0.8221(8) 0.2845(2) 0.0326(8) 0.0246(16) Uani 1 1 d . . . . .
F5 F 0.7465(8) 0.2902(2) 0.2683(8) 0.0244(16) Uani 1 1 d . . . . .
F6 F 0.8695(6) 0.2305(2) 0.1989(9) 0.0212(14) Uani 1 1 d . . . . .
F7 F 0.0710(7) 0.0178(3) 0.8144(11) 0.0359(18) Uani 1 1 d . U . . .
F8 F 0.1374(9) -0.0092(2) 0.5909(10) 0.0339(19) Uani 1 1 d . . . . .
F9 F 0.0711(7) 0.0622(2) 0.6102(8) 0.0249(16) Uani 1 1 d . . . . .

loop_
_atom_site_aniso_label
_atom_site_aniso_U_11
_atom_site_aniso_U_22
_atom_site_aniso_U_33
_atom_site_aniso_U_23
_atom_site_aniso_U_13
_atom_site_aniso_U_12
Yb1 0.01035(17) 0.00981(16) 0.00852(15) 0.0001(2) 0.0005(2) -0.0003(2)
O1 0.021(4) 0.017(4) 0.013(4) 0.002(3) -0.004(3) 0.005(3)
O2 0.026(5) 0.028(4) 0.018(4) 0.005(3) 0.000(3) 0.005(4)
O3 0.013(4) 0.011(3) 0.017(4) 0.000(3) -0.001(3) -0.004(3)
O4 0.018(4) 0.021(4) 0.025(4) 0.005(3) -0.004(4) -0.002(4)
O5 0.023(5) 0.023(4) 0.024(5) 0.008(3) -0.011(4) -0.009(3)
O6 0.031(5) 0.023(4) 0.022(4) 0.005(4) -0.006(5) 0.004(3)
N1 0.013(5) 0.014(4) 0.014(5) 0.000(3) 0.000(3) 0.001(3)
N2 0.008(4) 0.011(4) 0.014(4) -0.005(4) -0.001(4) 0.002(3)
N3 0.004(4) 0.016(4) 0.015(5) 0.003(3) 0.001(3) -0.002(3)
N4 0.007(4) 0.015(3) 0.011(3) 0.002(3) -0.002(3) 0.004(3)
N5 0.010(3) 0.012(3) 0.007(3) -0.001(3) 0.003(3) 0.001(3)
N6 0.0041(15) 0.0070(15) 0.0064(15) 0.0000(10) 0.0001(10) -0.0003(10)
C1 0.013(6) 0.019(5) 0.014(5) -0.003(4) -0.001(4) 0.002(4)
C2 0.021(6) 0.030(6) 0.017(6) 0.001(5) -0.001(5) 0.004(5)
C3 0.013(3) 0.013(3) 0.011(3) -0.001(2) 0.003(2) -0.002(2)
C4 0.009(5) 0.020(5) 0.006(5) 0.001(4) 0.003(4) -0.007(4)
C5 0.025(6) 0.015(5) 0.004(5) -0.001(4) 0.001(4) -0.002(4)
C6 0.022(6) 0.015(5) 0.026(5) 0.000(6) 0.003(6) -0.003(4)
C7 0.014(6) 0.020(6) 0.013(5) -0.006(4) 0.001(4) 0.003(4)
C8 0.010(5) 0.019(5) 0.014(5) -0.006(5) 0.000(5) 0.003(4)
C9 0.012(4) 0.015(4) 0.021(4) -0.004(3) 0.005(3) 0.001(3)
C10 0.012(6) 0.011(5) 0.020(5) 0.001(4) 0.011(4) -0.001(4)
C11 0.014(6) 0.019(6) 0.010(5) 0.000(4) -0.005(4) 0.007(4)
C12 0.017(6) 0.015(5) 0.014(5) 0.007(4) 0.008(4) 0.003(4)
C13 0.005(4) 0.011(4) 0.012(4) 0.000(3) -0.001(3) 0.000(3)
C14 0.009(3) 0.014(3) 0.010(3) -0.001(2) -0.003(2) 0.003(2)
F1 0.020(4) 0.081(5) 0.022(3) 0.012(4) -0.009(3) 0.003(4)
F2 0.032(4) 0.039(4) 0.031(4) -0.007(3) 0.003(4) -0.013(4)
F3 0.032(4) 0.033(4) 0.039(4) 0.000(3) 0.013(4) 0.016(4)
F4 0.029(4) 0.029(4) 0.016(3) 0.011(3) 0.003(3) -0.013(3)
F5 0.028(4) 0.020(3) 0.025(4) -0.014(3) -0.005(3) 0.002(3)
F6 0.013(3) 0.020(3) 0.030(4) 0.001(3) -0.004(3) 0.001(2)
F7 0.021(4) 0.049(3) 0.038(3) 0.008(4) 0.010(4) -0.004(3)
F8 0.034(5) 0.020(4) 0.047(5) -0.009(3) -0.019(4) -0.001(3)
F9 0.019(4) 0.026(3) 0.030(4) 0.003(3) -0.008(3) 0.008(3)

loop_
_atom_type_symbol
_atom_type_description
_atom_type_scat_dispersion_real
_atom_type_scat_dispersion_imag
_atom_type_scat_source
C C 0.0033 0.0016 'International Tables Vol C Tables 4.2.6.8 and 6.1.1.4'
H H 0.0000 0.0000 'International Tables Vol C Tables 4.2.6.8 and 6.1.1.4'
N N 0.0061 0.0033 'International Tables Vol C Tables 4.2.6.8 and 6.1.1.4'
O O 0.0106 0.0060 'International Tables Vol C Tables 4.2.6.8 and 6.1.1.4'
F F 0.0171 0.0103 'International Tables Vol C Tables 4.2.6.8 and 6.1.1.4'
Yb Yb -0.3850 5.5486 'International Tables Vol C Tables 4.2.6.8 and 6.1.1.4'

loop_
_geom_angle_atom_site_label_1
_geom_angle_atom_site_label_2
_geom_angle_atom_site_label_3
_geom_angle
_geom_angle_site_symmetry_1
_geom_angle_site_symmetry_3
_geom_angle_publ_flag
O1 Yb1 O3 106.0(3) . . ?
O1 Yb1 N1 76.9(3) . . ?
O3 Yb1 N1 74.8(3) . . ?
O1 Yb1 N2 75.9(3) . . ?
O3 Yb1 N2 143.0(3) . . ?
N1 Yb1 N2 69.7(3) . . ?
O1 Yb1 N6 148.2(3) . . ?
O3 Yb1 N6 84.6(3) . . ?
N1 Yb1 N6 77.2(3) . . ?
N2 Yb1 N6 77.9(3) . . ?
O1 Yb1 N4 75.0(3) . . ?
O3 Yb1 N4 76.2(3) . . ?
N1 Yb1 N4 131.6(3) . . ?
N2 Yb1 N4 136.9(3) . . ?
N6 Yb1 N4 136.8(3) . . ?
O1 Yb1 N5 142.5(3) . . ?
O3 Yb1 N5 75.0(3) . . ?
N1 Yb1 N5 136.0(3) . . ?
N2 Yb1 N5 126.2(3) . . ?
N6 Yb1 N5 68.8(3) . . ?
N4 Yb1 N5 68.9(3) . . ?
O1 Yb1 N3 85.1(3) . . ?
O3 Yb1 N3 147.7(3) . . ?
N1 Yb1 N3 137.5(3) . . ?
N2 Yb1 N3 68.7(3) . . ?
N6 Yb1 N3 102.0(3) . . ?
N4 Yb1 N3 77.7(3) . . ?
N5 Yb1 N3 78.1(3) . . ?
C1 O1 Yb1 146.8(8) . . ?
C3 O3 Yb1 141.0(7) . . ?
C7 N1 Yb1 115.1(6) . . ?
C9 N2 C8 112.8(8) . . ?
C9 N2 Yb1 110.0(6) . . ?
C8 N2 Yb1 111.5(6) . . ?
C10 N3 Yb1 113.9(6) . . ?
C11 N4 Yb1 114.5(6) . . ?
C13 N5 C12 113.1(8) . . ?
C13 N5 Yb1 110.1(6) . . ?
C12 N5 Yb1 111.3(6) . . ?
C14 N6 Yb1 115.5(6) . . ?
O2 C1 O1 127.3(11) . . ?
O2 C1 C2 120.2(10) . . ?
O1 C1 C2 112.3(10) . . ?
F1 C2 F2 107.3(10) . . ?
F1 C2 F3 107.2(10) . . ?
F2 C2 F3 107.8(10) . . ?
F1 C2 C1 113.0(10) . . ?
F2 C2 C1 111.0(10) . . ?
F3 C2 C1 110.4(10) . . ?
O4 C3 O3 130.0(10) . . ?
O4 C3 C4 114.2(9) . . ?
O3 C3 C4 115.7(9) . . ?
F4 C4 F6 108.2(9) . . ?
F4 C4 F5 107.3(8) . . ?
F6 C4 F5 106.8(8) . . ?
F4 C4 C3 111.8(8) . . ?
F6 C4 C3 112.8(8) . . ?
F5 C4 C3 109.7(8) . . ?
O6 C5 O5 131.1(11) . . ?
O6 C5 C6 113.8(10) . . ?
O5 C5 C6 115.1(10) . . ?
F9 C6 F7 108.5(9) . . ?
F9 C6 F8 105.3(11) . . ?
F7 C6 F8 106.2(9) . . ?
F9 C6 C5 114.7(8) . . ?
F7 C6 C5 112.3(11) . . ?
F8 C6 C5 109.3(9) . . ?
N1 C7 C8 109.5(9) . . ?
N2 C8 C7 109.6(8) . . ?
N2 C9 C10 109.4(9) . . ?
N3 C10 C9 109.0(9) . . ?
N4 C11 C12 109.8(9) . . ?
N5 C12 C11 109.5(9) . . ?
N5 C13 C14 109.3(8) . . ?
C13 C14 N6 108.8(8) . . ?

loop_
_geom_bond_atom_site_label_1
_geom_bond_atom_site_label_2
_geom_bond_distance
_geom_bond_site_symmetry_2
_geom_bond_publ_flag
Yb1 O1 2.229(8) . ?
Yb1 O3 2.259(7) . ?
Yb1 N1 2.454(8) . ?
Yb1 N2 2.482(9) . ?
Yb1 N6 2.472(7) . ?
Yb1 N4 2.496(8) . ?
Yb1 N5 2.505(9) . ?
Yb1 N3 2.513(8) . ?
O1 C1 1.281(13) . ?
O2 C1 1.235(13) . ?
O3 C3 1.242(12) . ?
O4 C3 1.221(13) . ?
O5 C5 1.238(13) . ?
O6 C5 1.222(13) . ?
N1 C7 1.477(14) . ?
N2 C9 1.471(13) . ?
N2 C8 1.478(12) . ?
N3 C10 1.469(12) . ?
N4 C11 1.459(13) . ?
N5 C13 1.491(12) . ?
N5 C12 1.477(12) . ?
N6 C14 1.500(13) . ?
C1 C2 1.533(16) . ?
C2 F1 1.333(14) . ?
C2 F2 1.334(14) . ?
C2 F3 1.339(14) . ?
C3 C4 1.574(14) . ?
C4 F4 1.318(11) . ?
C4 F6 1.325(12) . ?
C4 F5 1.346(11) . ?
C5 C6 1.558(16) . ?
C6 F9 1.320(13) . ?
C6 F7 1.333(15) . ?
C6 F8 1.362(13) . ?
C7 C8 1.515(14) . ?
C9 C10 1.492(14) . ?
C11 C12 1.508(15) . ?
C13 C14 1.486(14) . ?
